data_7019086
loop_
_publ_author_name
'McCann, Malachy'
'Curran, Robert'
'Ben-Shoshan, Marcia'
'McKee, Vickie'
'Tahir, Asif Ali'
'Devereux, Michael'
'Kavanagh, Kevin'
'Creaven, Bernadette S.'
'Kellett, Andrew'

_publ_section_title
;
 Silver(i) complexes of 9-anthracenecarboxylic acid and imidazoles:
 synthesis, structure and antimicrobial activity.
;
_journal_issue 21
_journal_name_full 'Dalton transactions (Cambridge, England : 2003)'
_journal_page_first 6516
_journal_page_last 6527
_journal_paper_doi 10.1039/c2dt12166b
_journal_volume 41
_journal_year 2012
_chemical_formula_sum 'C21 H22 Ag N3 O3'
_chemical_formula_weight 472.29
_chemical_name_systematic ' ?'
_space_group_IT_number 61
_symmetry_cell_setting orthorhombic
_symmetry_space_group_name_Hall '-P 2ac 2ab'
_symmetry_space_group_name_H-M 'P b c a'
_atom_sites_solution_hydrogens geom
_atom_sites_solution_primary direct
_atom_sites_solution_secondary difmap
_audit_creation_method SHELXL-97
_cell_angle_alpha 90.00
_cell_angle_beta 90.00
_cell_angle_gamma 90.00
_cell_formula_units_Z 8
_cell_length_a 9.6450(6)
_cell_length_b 19.0589(11)
_cell_length_c 21.2920(12)
_cell_measurement_reflns_used 9195
_cell_measurement_temperature 150(2)
_cell_measurement_theta_max 28.17
_cell_measurement_theta_min 2.55
_cell_volume 3914.0(4)
_computing_cell_refinement 'Bruker SMART'
_computing_data_collection 'Bruker SMART'
_computing_data_reduction 'Bruker SAINT'
_computing_molecular_graphics 'Bruker SHELXTL'
_computing_publication_material 'Bruker SHELXTL'
_computing_structure_refinement 'SHELXL-97 (Sheldrick, 1997)'
_computing_structure_solution 'SHELXS-97 (Sheldrick, 1990)'
_diffrn_ambient_temperature 150(2)
_diffrn_measured_fraction_theta_full 0.999
_diffrn_measured_fraction_theta_max 0.999
_diffrn_measurement_device_type 'CCD area detector'
_diffrn_measurement_method 'phi and omega scans'
_diffrn_radiation_monochromator graphite
_diffrn_radiation_source 'fine-focus sealed tube'
_diffrn_radiation_type MoK\a
_diffrn_radiation_wavelength 0.71073
_diffrn_reflns_av_R_equivalents 0.0398
_diffrn_reflns_av_sigmaI/netI 0.0227
_diffrn_reflns_limit_h_max 12
_diffrn_reflns_limit_h_min -12
_diffrn_reflns_limit_k_max 25
_diffrn_reflns_limit_k_min -25
_diffrn_reflns_limit_l_max 28
_diffrn_reflns_limit_l_min -28
_diffrn_reflns_number 37907
_diffrn_reflns_theta_full 26.00
_diffrn_reflns_theta_max 28.35
_diffrn_reflns_theta_min 1.91
_diffrn_standards_number 0
_exptl_absorpt_coefficient_mu 1.057
_exptl_absorpt_correction_T_max 0.9297
_exptl_absorpt_correction_T_min 0.8164
_exptl_absorpt_correction_type multi-scan
_exptl_absorpt_process_details 'SADABS v2004/1, Sheldrick, G.M., (2004)'
_exptl_crystal_colour colourless
_exptl_crystal_density_diffrn 1.603
_exptl_crystal_density_method 'not measured'
_exptl_crystal_description plate
_exptl_crystal_F_000 1920
_exptl_crystal_size_max 0.20
_exptl_crystal_size_mid 0.17
_exptl_crystal_size_min 0.07
_refine_diff_density_max 0.447
_refine_diff_density_min -0.546
_refine_diff_density_rms 0.070
_refine_ls_extinction_method none
_refine_ls_goodness_of_fit_ref 1.027
_refine_ls_hydrogen_treatment mixed
_refine_ls_matrix_type full
_refine_ls_number_parameters 265
_refine_ls_number_reflns 4890
_refine_ls_number_restraints 6
_refine_ls_restrained_S_all 1.027
_refine_ls_R_factor_all 0.0410
_refine_ls_R_factor_gt 0.0280
_refine_ls_shift/su_max 0.002
_refine_ls_shift/su_mean 0.000
_refine_ls_structure_factor_coef Fsqd
_refine_ls_weighting_details 'calc w=1/[\s^2^(Fo^2^)+(0.0345P)^2^+2.6244P] where P=(Fo^2^+2Fc^2^)/3'
_refine_ls_weighting_scheme calc
_refine_ls_wR_factor_gt 0.0665
_refine_ls_wR_factor_ref 0.0723
_reflns_number_gt 3882
_reflns_number_total 4890
_reflns_threshold_expression >2sigma(I)
_cod_data_source_file c2dt12166b.txt
_cod_data_source_block Compound_7(rjc33b)
_cod_depositor_comments
;
The following automatic conversions were performed:

'_symmetry_cell_setting' value 'Orthorhombic' changed to
'orthorhombic' according to
/home/saulius/struct/CIF-dictionaries/cif_core.dic dictionary named
'cif_core.dic' version 2.4.1 from 2010-06-29.

Automatic conversion script
Id: cif_fix_values 1715 2011-07-08 13:25:40Z adriana 
;
_cod_original_sg_symbol_H-M Pbca
_cod_database_code 7019086

loop_
_symmetry_equiv_pos_as_xyz
'x, y, z'
'-x+1/2, -y, z+1/2'
'-x, y+1/2, -z+1/2'
'x+1/2, -y+1/2, -z'
'-x, -y, -z'
'x-1/2, y, -z-1/2'
'x, -y-1/2, z-1/2'
'-x-1/2, y-1/2, z'

loop_
_atom_site_label
_atom_site_type_symbol
_atom_site_fract_x
_atom_site_fract_y
_atom_site_fract_z
_atom_site_U_iso_or_equiv
_atom_site_adp_type
_atom_site_occupancy
_atom_site_symmetry_multiplicity
_atom_site_calc_flag
_atom_site_refinement_flags
Ag1 Ag 0.333810(18) 0.112704(8) 0.431419(8) 0.02605(6) Uani 1 1 d .
C21 C 0.4013(2) -0.04300(12) 0.43476(11) 0.0281(5) Uani 1 1 d .
H21 H 0.3080 -0.0531 0.4458 0.034 Uiso 1 1 calc R
N1 N 0.4502(2) 0.02083(9) 0.42510(9) 0.0268(4) Uani 1 1 d .
C22 C 0.5879(2) 0.01230(12) 0.41010(11) 0.0284(5) Uani 1 1 d .
H22 H 0.6510 0.0491 0.4006 0.034 Uiso 1 1 calc R
C23 C 0.6193(2) -0.05696(12) 0.41097(11) 0.0259(5) Uani 1 1 d .
H23 H 0.7069 -0.0775 0.4022 0.031 Uiso 1 1 calc R
N2 N 0.49975(19) -0.09153(9) 0.42696(9) 0.0234(4) Uani 1 1 d .
C24 C 0.4806(2) -0.16771(11) 0.43325(11) 0.0252(4) Uani 1 1 d .
H24A H 0.4315 -0.1780 0.4730 0.030 Uiso 1 1 calc R
H24B H 0.5723 -0.1910 0.4347 0.030 Uiso 1 1 calc R
C25 C 0.3976(2) -0.19628(11) 0.37839(10) 0.0230(4) Uani 1 1 d .
H25A H 0.4494 -0.1876 0.3390 0.028 Uiso 1 1 calc R
H25B H 0.3085 -0.1706 0.3757 0.028 Uiso 1 1 calc R
C26 C 0.3679(2) -0.27434(11) 0.38399(10) 0.0227(4) Uani 1 1 d .
H26A H 0.3237 -0.2907 0.3447 0.027 Uiso 1 1 calc R
H26B H 0.4568 -0.2998 0.3887 0.027 Uiso 1 1 calc R
N3 N 0.2765(2) -0.29215(10) 0.43773(9) 0.0227(4) Uani 1 1 d D
H1N H 0.214(2) -0.2605(12) 0.4430(11) 0.034 Uiso 1 1 d D
H2N H 0.325(2) -0.2970(13) 0.4710(10) 0.034 Uiso 1 1 d D
O1 O -0.18412(16) -0.20148(10) 0.41640(8) 0.0328(4) Uani 1 1 d .
O2 O 0.01682(17) -0.19960(9) 0.46727(7) 0.0328(4) Uani 1 1 d .
C1 C -0.0563(2) -0.19255(11) 0.41904(10) 0.0221(4) Uani 1 1 d .
C2 C 0.0185(2) -0.17294(11) 0.35909(9) 0.0208(4) Uani 1 1 d .
C3 C 0.0537(2) -0.10236(11) 0.34759(11) 0.0242(4) Uani 1 1 d .
C4 C 0.0138(2) -0.04683(12) 0.38906(12) 0.0300(5) Uani 1 1 d .
H4 H -0.0364 -0.0574 0.4263 0.036 Uiso 1 1 calc R
C5 C 0.0470(3) 0.02134(13) 0.37566(13) 0.0378(6) Uani 1 1 d .
H5 H 0.0178 0.0578 0.4030 0.045 Uiso 1 1 calc R
C6 C 0.1247(3) 0.03783(13) 0.32129(14) 0.0402(6) Uani 1 1 d .
H6 H 0.1477 0.0853 0.3127 0.048 Uiso 1 1 calc R
C7 C 0.1666(3) -0.01289(13) 0.28148(13) 0.0383(6) Uani 1 1 d .
H7 H 0.2200 -0.0007 0.2456 0.046 Uiso 1 1 calc R
C8 C 0.1318(2) -0.08511(12) 0.29241(11) 0.0274(5) Uani 1 1 d .
C9 C 0.1721(2) -0.13828(13) 0.25152(11) 0.0296(5) Uani 1 1 d .
H9 H 0.2260 -0.1268 0.2156 0.035 Uiso 1 1 calc R
C10 C 0.1353(2) -0.20810(12) 0.26205(10) 0.0245(4) Uani 1 1 d .
C11 C 0.1745(2) -0.26277(13) 0.21971(11) 0.0303(5) Uani 1 1 d .
H11 H 0.2273 -0.2515 0.1834 0.036 Uiso 1 1 calc R
C12 C 0.1377(2) -0.33049(13) 0.23040(11) 0.0314(5) Uani 1 1 d .
H12 H 0.1656 -0.3661 0.2018 0.038 Uiso 1 1 calc R
C13 C 0.0576(2) -0.34841(12) 0.28428(11) 0.0283(5) Uani 1 1 d .
H13 H 0.0322 -0.3959 0.2914 0.034 Uiso 1 1 calc R
C14 C 0.0172(2) -0.29784(11) 0.32558(10) 0.0236(4) Uani 1 1 d .
H14 H -0.0371 -0.3105 0.3611 0.028 Uiso 1 1 calc R
C15 C 0.0552(2) -0.22595(11) 0.31641(10) 0.0209(4) Uani 1 1 d .
O1W O -0.2805(2) -0.34145(10) 0.44333(10) 0.0449(5) Uani 1 1 d D
H1W H -0.253(4) -0.3020(12) 0.4363(15) 0.067 Uiso 1 1 d D
H2W H -0.341(3) -0.3389(17) 0.4712(13) 0.067 Uiso 1 1 d D

loop_
_atom_site_aniso_label
_atom_site_aniso_U_11
_atom_site_aniso_U_22
_atom_site_aniso_U_33
_atom_site_aniso_U_23
_atom_site_aniso_U_13
_atom_site_aniso_U_12
Ag1 0.02712(10) 0.01971(9) 0.03132(10) -0.00077(7) -0.00126(7) 0.00490(6)
C21 0.0182(10) 0.0245(11) 0.0414(13) 0.0004(10) -0.0014(9) 0.0017(8)
N1 0.0260(9) 0.0210(9) 0.0333(11) -0.0012(8) -0.0028(8) 0.0010(7)
C22 0.0271(12) 0.0237(11) 0.0343(12) 0.0013(9) 0.0025(10) -0.0025(9)
C23 0.0187(10) 0.0250(11) 0.0341(12) -0.0017(9) 0.0023(9) -0.0006(9)
N2 0.0200(8) 0.0182(8) 0.0321(10) -0.0005(7) -0.0034(8) -0.0004(7)
C24 0.0195(10) 0.0179(9) 0.0383(12) 0.0026(9) -0.0060(9) 0.0000(8)
C25 0.0202(10) 0.0215(10) 0.0273(11) 0.0000(8) 0.0015(8) -0.0003(8)
C26 0.0208(10) 0.0197(10) 0.0275(11) -0.0029(8) -0.0011(8) 0.0003(8)
N3 0.0226(9) 0.0208(9) 0.0247(9) 0.0002(7) -0.0026(7) -0.0018(7)
O1 0.0199(8) 0.0446(10) 0.0341(9) -0.0026(8) 0.0054(7) -0.0015(7)
O2 0.0285(9) 0.0436(10) 0.0263(9) 0.0073(7) -0.0019(7) 0.0021(7)
C1 0.0208(10) 0.0182(10) 0.0274(11) -0.0024(8) 0.0041(8) 0.0014(8)
C2 0.0136(9) 0.0259(10) 0.0228(10) 0.0019(8) -0.0016(7) 0.0001(8)
C3 0.0169(10) 0.0268(11) 0.0290(11) 0.0041(9) -0.0039(8) 0.0019(8)
C4 0.0225(11) 0.0271(11) 0.0403(13) -0.0007(10) -0.0032(10) 0.0020(9)
C5 0.0346(13) 0.0262(12) 0.0526(16) -0.0014(11) -0.0105(12) -0.0001(10)
C6 0.0409(14) 0.0245(12) 0.0552(17) 0.0114(11) -0.0118(13) -0.0053(11)
C7 0.0396(14) 0.0350(13) 0.0403(14) 0.0151(11) -0.0064(12) -0.0075(11)
C8 0.0237(11) 0.0299(11) 0.0287(12) 0.0099(9) -0.0032(9) -0.0014(9)
C9 0.0263(11) 0.0393(12) 0.0231(11) 0.0089(10) -0.0001(9) -0.0026(10)
C10 0.0178(10) 0.0338(11) 0.0219(10) 0.0015(9) -0.0022(8) 0.0019(9)
C11 0.0223(11) 0.0478(14) 0.0209(11) -0.0008(10) -0.0013(9) 0.0077(10)
C12 0.0280(12) 0.0375(13) 0.0287(12) -0.0081(10) -0.0039(9) 0.0087(10)
C13 0.0243(11) 0.0280(12) 0.0325(12) -0.0041(9) -0.0049(9) 0.0020(9)
C14 0.0172(10) 0.0285(11) 0.0250(11) 0.0008(9) -0.0019(8) 0.0009(8)
C15 0.0133(9) 0.0256(10) 0.0238(10) 0.0033(8) -0.0021(8) 0.0032(8)
O1W 0.0434(11) 0.0353(10) 0.0561(13) -0.0078(9) 0.0091(9) 0.0072(9)

loop_
_atom_type_symbol
_atom_type_description
_atom_type_scat_dispersion_real
_atom_type_scat_dispersion_imag
_atom_type_scat_source
C C 0.0033 0.0016 'International Tables Vol C Tables 4.2.6.8 and 6.1.1.4'
H H 0.0000 0.0000 'International Tables Vol C Tables 4.2.6.8 and 6.1.1.4'
N N 0.0061 0.0033 'International Tables Vol C Tables 4.2.6.8 and 6.1.1.4'
O O 0.0106 0.0060 'International Tables Vol C Tables 4.2.6.8 and 6.1.1.4'
Ag Ag -0.8971 1.1015 'International Tables Vol C Tables 4.2.6.8 and 6.1.1.4'

loop_
_geom_angle_atom_site_label_1
_geom_angle_atom_site_label_2
_geom_angle_atom_site_label_3
_geom_angle
_geom_angle_site_symmetry_3
N1 Ag1 N3 177.76(7) 8_665
N1 C21 N2 111.4(2) .
C21 N1 C22 105.78(18) .
C21 N1 Ag1 124.86(16) .
C22 N1 Ag1 129.35(15) .
C23 C22 N1 109.1(2) .
C22 C23 N2 106.5(2) .
C21 N2 C23 107.22(18) .
C21 N2 C24 125.68(19) .
C23 N2 C24 127.09(18) .
N2 C24 C25 110.51(17) .
C24 C25 C26 112.97(18) .
N3 C26 C25 113.36(17) .
C26 N3 Ag1 116.60(13) 8_655
O1 C1 O2 125.4(2) .
O1 C1 C2 117.9(2) .
O2 C1 C2 116.69(18) .
C15 C2 C3 120.92(19) .
C15 C2 C1 119.24(18) .
C3 C2 C1 119.82(18) .
C2 C3 C4 122.3(2) .
C2 C3 C8 119.2(2) .
C4 C3 C8 118.5(2) .
C5 C4 C3 120.7(2) .
C4 C5 C6 120.4(2) .
C7 C6 C5 120.9(2) .
C6 C7 C8 121.1(2) .
C9 C8 C3 119.5(2) .
C9 C8 C7 122.1(2) .
C3 C8 C7 118.4(2) .
C8 C9 C10 121.5(2) .
C9 C10 C11 121.8(2) .
C9 C10 C15 119.6(2) .
C11 C10 C15 118.6(2) .
C12 C11 C10 121.2(2) .
C11 C12 C13 120.3(2) .
C14 C13 C12 120.4(2) .
C13 C14 C15 121.1(2) .
C2 C15 C14 122.39(19) .
C2 C15 C10 119.20(19) .
C14 C15 C10 118.40(19) .

loop_
_geom_bond_atom_site_label_1
_geom_bond_atom_site_label_2
_geom_bond_distance
_geom_bond_site_symmetry_2
Ag1 N1 2.0841(18) .
Ag1 N3 2.1069(18) 8_665
C21 N1 1.321(3) .
C21 N2 1.336(3) .
N1 C22 1.376(3) .
C22 C23 1.354(3) .
C23 N2 1.371(3) .
N2 C24 1.470(3) .
C24 C25 1.518(3) .
C25 C26 1.520(3) .
C26 N3 1.483(3) .
N3 Ag1 2.1069(18) 8_655
O1 C1 1.246(3) .
O2 C1 1.253(3) .
C1 C2 1.513(3) .
C2 C15 1.404(3) .
C2 C3 1.409(3) .
C3 C4 1.431(3) .
C3 C8 1.434(3) .
C4 C5 1.368(3) .
C5 C6 1.415(4) .
C6 C7 1.348(4) .
C7 C8 1.436(3) .
C8 C9 1.391(3) .
C9 C10 1.395(3) .
C10 C11 1.429(3) .
C10 C15 1.432(3) .
C11 C12 1.358(4) .
C12 C13 1.425(3) .
C13 C14 1.362(3) .
C14 C15 1.432(3) .

loop_
_geom_hbond_atom_site_label_D
_geom_hbond_atom_site_label_H
_geom_hbond_atom_site_label_A
_geom_hbond_distance_DH
_geom_hbond_distance_HA
_geom_hbond_distance_DA
_geom_hbond_angle_DHA
_geom_hbond_site_symmetry_A
N3 H1N O2 0.857(16) 2.291(17) 3.128(3) 165(3) .
N3 H2N O2 0.852(16) 2.274(17) 3.080(2) 158(2) 4_546
N3 H2N O1 0.852(16) 2.40(2) 3.131(2) 144(2) 4_546
O1W H1W O1 0.810(17) 2.072(18) 2.883(3) 179(4) .
O1W H2W O2 0.832(17) 2.04(2) 2.838(3) 162(3) 4_446
